data_2202795
loop_
_publ_author_name
'Nagarajan Vembu'
'Maruthai Nallu'
'Elinor C. Spencer'
'Judith A. K. Howard'

_publ_section_title
;
 Phenyl 3-nitrobenzenesulfonate
;
_journal_issue 8
_journal_name_full 'Acta Crystallographica Section E'
_journal_page_first o1213
_journal_page_last o1215
_journal_paper_doi 10.1107/S1600536803015964
_journal_volume 59
_journal_year 2003
_chemical_formula_iupac 'C12 H9 N O5 S'
_chemical_formula_moiety 'C12 H9 N O5 S'
_chemical_formula_sum 'C12 H9 N O5 S'
_chemical_formula_weight 279.26
_chemical_melting_point 364.0(10)
_chemical_name_common 'Phenyl m-nitrobenzenesulfonate'
_chemical_name_systematic
;
Phenyl 3-nitrobenzenesulfonate
;
_space_group_IT_number 33
_symmetry_cell_setting orthorhombic
_symmetry_space_group_name_Hall 'P 2c -2n'
_symmetry_space_group_name_H-M 'P n a 21'
_atom_sites_solution_hydrogens difmap
_atom_sites_solution_primary direct
_atom_sites_solution_secondary difmap
_audit_creation_method SHELXL-97
_cell_angle_alpha 90.00
_cell_angle_beta 90.00
_cell_angle_gamma 90.00
_cell_formula_units_Z 4
_cell_length_a 17.458(4)
_cell_length_b 12.287(3)
_cell_length_c 5.4891(14)
_cell_measurement_reflns_used 713
_cell_measurement_temperature 120(2)
_cell_measurement_theta_max 25.653
_cell_measurement_theta_min 2.862
_cell_volume 1177.4(5)
_computing_cell_refinement SMART
_computing_data_collection 'SMART (Bruker, 1998)'
_computing_data_reduction 'SAINT (Bruker, 1998)'
_computing_molecular_graphics SHELXTL
_computing_publication_material SHELXTL
_computing_structure_refinement SHELXTL
_computing_structure_solution 'SHELXTL (Sheldrick, 1998)'
_diffrn_ambient_temperature 120(2)
_diffrn_detector_area_resol_mean 8
_diffrn_measured_fraction_theta_full 0.999
_diffrn_measured_fraction_theta_max 0.999
_diffrn_measurement_device_type 'Bruker Proteum M'
_diffrn_measurement_method /w
_diffrn_radiation_monochromator graphite
_diffrn_radiation_source 'Bede microsource'
_diffrn_radiation_type MoK\a
_diffrn_radiation_wavelength 0.71073
_diffrn_reflns_av_R_equivalents 0.0589
_diffrn_reflns_av_sigmaI/netI 0.0848
_diffrn_reflns_limit_h_max 22
_diffrn_reflns_limit_h_min -22
_diffrn_reflns_limit_k_max 12
_diffrn_reflns_limit_k_min -15
_diffrn_reflns_limit_l_max 5
_diffrn_reflns_limit_l_min -7
_diffrn_reflns_number 7868
_diffrn_reflns_theta_full 27.51
_diffrn_reflns_theta_max 27.51
_diffrn_reflns_theta_min 2.86
_diffrn_standards_decay_% 0
_diffrn_standards_interval_count 0
_diffrn_standards_interval_time 0
_diffrn_standards_number 0
_exptl_absorpt_coefficient_mu 0.291
_exptl_absorpt_correction_type none
_exptl_crystal_colour Colourless
_exptl_crystal_density_diffrn 1.575
_exptl_crystal_density_meas ?
_exptl_crystal_density_method 'not measured'
_exptl_crystal_description Block
_exptl_crystal_F_000 576
_exptl_crystal_size_max 0.16
_exptl_crystal_size_mid 0.14
_exptl_crystal_size_min 0.09
_refine_diff_density_max 0.439
_refine_diff_density_min -0.472
_refine_ls_abs_structure_details '(Flack, 1983), 897 Friedel pairs'
_refine_ls_abs_structure_Flack -0.01(8)
_refine_ls_extinction_method none
_refine_ls_goodness_of_fit_ref 0.913
_refine_ls_hydrogen_treatment refxyz
_refine_ls_matrix_type full
_refine_ls_number_parameters 199
_refine_ls_number_reflns 2392
_refine_ls_number_restraints 1
_refine_ls_restrained_S_all 0.913
_refine_ls_R_factor_all 0.0647
_refine_ls_R_factor_gt 0.0432
_refine_ls_shift/su_max <0.001
_refine_ls_shift/su_mean 0.000
_refine_ls_structure_factor_coef Fsqd
_refine_ls_weighting_details 'calc w = 1/[\s^2^(Fo^2^)+(0.0153P)^2^] where P = (Fo^2^+2Fc^2^)/3'
_refine_ls_weighting_scheme calc
_refine_ls_wR_factor_gt 0.0563
_refine_ls_wR_factor_ref 0.0598
_reflns_number_gt 1838
_reflns_number_total 2392
_reflns_threshold_expression I>2\s(I)
_cod_data_source_file ob6276.cif
_cod_data_source_block I
_cod_depositor_comments
;
The following automatic conversions were performed:

'_chemical_melting_point' value '363-365' was changed to '364.0(10)'
- the average value was taken and precision was estimated.

Automatic conversion script
Id: cif_fix_values 1646 2011-03-28 12:23:43Z adriana 

The following automatic conversions were performed:

'_chemical_melting_point' value '363-365' was changed to '364.0(10)'
- the average value was taken and precision was
estimated.

'_exptl_absorpt_correction_type' value 'None' changed to
'none' according to
/home/saulius/struct/CIF-dictionaries/cif_core.dic dictionary named
'cif_core.dic' version 2.4.1 from 2010-06-29.

Automatic conversion script
Id: cif_fix_values 1715 2011-07-08 13:25:40Z adriana 

The following automatic conversions were performed:

'_exptl_crystal_density_meas' value 'not measured' was changed to '?'
- the value is perceived as not measured.

Automatic conversion script
Id: cif_fix_values 3008 2015-01-20 13:52:24Z robertas 
;
_cod_database_code 2202795
_cod_database_fobs_code 2202795

loop_
_symmetry_equiv_pos_as_xyz
'x, y, z'
'-x, -y, z+1/2'
'x+1/2, -y+1/2, z'
'-x+1/2, y+1/2, z+1/2'

loop_
_atom_site_label
_atom_site_fract_x
_atom_site_fract_y
_atom_site_fract_z
_atom_site_U_iso_or_equiv
_atom_site_adp_type
_atom_site_calc_flag
_atom_site_refinement_flags
_atom_site_occupancy
_atom_site_disorder_assembly
_atom_site_disorder_group
_atom_site_type_symbol
C1 0.11247(15) 0.0630(2) 0.7016(6) 0.0182(6) Uani d . 1 . . C
C2 0.11324(17) 0.1622(2) 0.5871(5) 0.0199(7) Uani d . 1 . . C
H2 0.0838(16) 0.217(2) 0.639(5) 0.024 Uiso d . 1 . . H
C3 0.15896(17) 0.1769(2) 0.3843(5) 0.0217(8) Uani d . 1 . . C
H3 0.1607(14) 0.2488(19) 0.299(5) 0.026 Uiso d . 1 . . H
C4 0.20411(15) 0.0918(2) 0.3034(6) 0.0184(6) Uani d . 1 . . C
H4 0.2345(14) 0.099(2) 0.171(5) 0.022 Uiso d . 1 . . H
C5 0.20319(15) -0.0061(2) 0.4260(5) 0.0160(6) Uani d . 1 . . C
C6 0.15734(16) -0.0239(2) 0.6291(5) 0.0159(6) Uani d . 1 . . C
H6 0.1562(13) -0.089(2) 0.724(5) 0.019 Uiso d . 1 . . H
C7 0.37909(15) 0.0097(2) 0.4286(6) 0.0176(6) Uani d . 1 . . C
C8 0.36942(16) 0.0896(2) 0.6005(6) 0.0212(7) Uani d . 1 . . C
H8 0.3416(15) 0.074(2) 0.734(5) 0.025 Uiso d . 1 . . H
C9 0.40583(17) 0.1882(2) 0.5661(6) 0.0231(7) Uani d . 1 . . C
H9 0.4006(15) 0.2436(19) 0.681(6) 0.028 Uiso d . 1 . . H
C10 0.44987(16) 0.2057(2) 0.3633(6) 0.0220(7) Uani d . 1 . . C
H10 0.4720(14) 0.276(2) 0.336(6) 0.026 Uiso d . 1 . . H
C11 0.45943(16) 0.1234(2) 0.1933(6) 0.0234(7) Uani d . 1 . . C
H11 0.4901(15) 0.136(2) 0.061(5) 0.028 Uiso d . 1 . . H
C12 0.42409(16) 0.0234(2) 0.2258(6) 0.0206(7) Uani d . 1 . . C
H12 0.4291(14) -0.031(2) 0.112(5) 0.025 Uiso d . 1 . . H
N1 0.06214(13) 0.0485(2) 0.9160(4) 0.0238(6) Uani d . 1 . . N
O1 0.02181(11) 0.12588(16) 0.9769(4) 0.0314(6) Uani d . 1 . . O
O2 0.06358(11) -0.03936(16) 1.0221(4) 0.0287(5) Uani d . 1 . . O
O3 0.23727(11) -0.21412(14) 0.4141(3) 0.0249(5) Uani d . 1 . . O
O4 0.27614(11) -0.09700(14) 0.0710(3) 0.0251(5) Uani d . 1 . . O
O5 0.34119(11) -0.09175(14) 0.4680(3) 0.0198(5) Uani d . 1 . . O
S1 0.26294(4) -0.11242(5) 0.32360(13) 0.01894(15) Uani d . 1 . . S

loop_
_atom_site_aniso_label
_atom_site_aniso_U_11
_atom_site_aniso_U_22
_atom_site_aniso_U_33
_atom_site_aniso_U_12
_atom_site_aniso_U_13
_atom_site_aniso_U_23
C1 0.0139(15) 0.0243(16) 0.0163(15) -0.0034(11) -0.0031(14) -0.0026(14)
C2 0.0197(17) 0.0186(16) 0.0214(18) 0.0025(13) -0.0037(15) -0.0052(14)
C3 0.0210(16) 0.0164(15) 0.028(2) -0.0033(12) -0.0079(14) 0.0023(13)
C4 0.0167(14) 0.0229(15) 0.0155(14) -0.0031(11) -0.0021(14) -0.0011(15)
C5 0.0131(14) 0.0168(14) 0.0180(16) 0.0011(11) -0.0039(13) -0.0034(12)
C6 0.0167(15) 0.0162(14) 0.0148(16) -0.0020(12) -0.0051(12) -0.0020(12)
C7 0.0149(14) 0.0172(14) 0.0208(17) 0.0029(12) -0.0011(14) 0.0039(13)
C8 0.0191(16) 0.0296(17) 0.0147(16) -0.0006(13) 0.0003(14) 0.0036(14)
C9 0.0193(17) 0.0271(18) 0.023(2) 0.0014(13) -0.0037(15) -0.0044(14)
C10 0.0173(15) 0.0222(15) 0.026(2) -0.0026(12) -0.0031(14) 0.0054(14)
C11 0.0210(17) 0.0300(18) 0.0193(16) 0.0029(13) 0.0053(15) 0.0020(16)
C12 0.0193(16) 0.0213(16) 0.0211(18) 0.0060(12) 0.0002(15) -0.0014(13)
N1 0.0198(14) 0.0341(15) 0.0174(14) -0.0037(12) -0.0021(12) -0.0067(12)
O1 0.0266(13) 0.0356(13) 0.0321(14) 0.0070(10) 0.0039(11) -0.0120(11)
O2 0.0294(13) 0.0319(12) 0.0249(12) -0.0061(10) 0.0051(11) 0.0028(10)
O3 0.0254(11) 0.0193(10) 0.0301(13) -0.0028(9) -0.0015(11) -0.0031(8)
O4 0.0297(12) 0.0261(11) 0.0195(11) 0.0043(9) -0.0003(10) -0.0042(10)
O5 0.0174(10) 0.0206(10) 0.0214(11) 0.0012(8) -0.0017(9) 0.0049(8)
S1 0.0206(3) 0.0175(3) 0.0187(3) 0.0016(3) 0.0006(4) -0.0016(4)

loop_
_atom_type_symbol
_atom_type_description
_atom_type_scat_dispersion_real
_atom_type_scat_dispersion_imag
_atom_type_scat_source
C C 0.0033 0.0016 'International Tables Vol C Tables 4.2.6.8 and 6.1.1.4'
H H 0.0000 0.0000 'International Tables Vol C Tables 4.2.6.8 and 6.1.1.4'
N N 0.0061 0.0033 'International Tables Vol C Tables 4.2.6.8 and 6.1.1.4'
O O 0.0106 0.0060 'International Tables Vol C Tables 4.2.6.8 and 6.1.1.4'
S S 0.1246 0.1234 'International Tables Vol C Tables 4.2.6.8 and 6.1.1.4'

loop_
_geom_angle_atom_site_label_1
_geom_angle_atom_site_label_2
_geom_angle_atom_site_label_3
_geom_angle
_geom_angle_publ_flag
C2 C1 C6 123.3(3) ?
C2 C1 N1 118.5(3) ?
C6 C1 N1 118.2(2) ?
C1 C2 C3 119.4(3) ?
C1 C2 H2 121.1(18) ?
C3 C2 H2 119.5(18) ?
C2 C3 C4 119.3(3) ?
C2 C3 H3 120.7(15) ?
C4 C3 H3 120.0(15) ?
C5 C4 C3 119.8(3) ?
C5 C4 H4 118.7(17) ?
C3 C4 H4 121.6(17) ?
C4 C5 C6 122.4(3) ?
C4 C5 S1 118.9(2) ?
C6 C5 S1 118.7(2) ?
C1 C6 C5 115.9(3) ?
C1 C6 H6 118.7(15) ?
C5 C6 H6 125.4(16) ?
C8 C7 C12 122.7(3) ?
C8 C7 O5 117.6(3) ?
C12 C7 O5 119.7(3) ?
C7 C8 C9 118.5(3) ?
C7 C8 H8 118.4(17) ?
C9 C8 H8 123.0(17) ?
C10 C9 C8 120.5(3) ?
C10 C9 H9 119.4(17) ?
C8 C9 H9 120.1(17) ?
C9 C10 C11 120.0(3) ?
C9 C10 H10 119.9(18) ?
C11 C10 H10 120.1(18) ?
C12 C11 C10 120.4(3) ?
C12 C11 H11 120.6(17) ?
C10 C11 H11 119.0(17) ?
C7 C12 C11 117.9(3) ?
C7 C12 H12 121.2(17) ?
C11 C12 H12 120.8(17) ?
O2 N1 O1 124.3(3) y
O2 N1 C1 118.1(2) y
O1 N1 C1 117.6(2) y
C7 O5 S1 117.36(16) y
O3 S1 O4 120.78(11) y
O3 S1 O5 103.67(10) y
O4 S1 O5 108.94(11) y
O3 S1 C5 110.74(13) y
O4 S1 C5 107.98(13) y
O5 S1 C5 103.28(11) y

loop_
_geom_bond_atom_site_label_1
_geom_bond_atom_site_label_2
_geom_bond_site_symmetry_2
_geom_bond_distance
_geom_bond_publ_flag
C1 C2 . 1.371(4) ?
C1 C6 . 1.382(4) ?
C1 N1 . 1.480(4) y
C2 C3 . 1.382(4) ?
C2 H2 . 0.89(3) ?
C3 C4 . 1.382(4) ?
C3 H3 . 1.00(2) ?
C4 C5 . 1.379(4) ?
C4 H4 . 0.90(3) ?
C5 C6 . 1.390(4) ?
C5 S1 . 1.763(3) y
C6 H6 . 0.96(3) ?
C7 C8 . 1.372(4) ?
C7 C12 . 1.373(4) ?
C7 O5 . 1.427(3) y
C8 C9 . 1.382(4) ?
C8 H8 . 0.90(3) ?
C9 C10 . 1.370(4) ?
C9 H9 . 0.93(3) ?
C10 C11 . 1.386(4) ?
C10 H10 . 0.95(2) ?
C11 C12 . 1.387(4) ?
C11 H11 . 0.91(3) ?
C12 H12 . 0.92(3) ?
N1 O2 . 1.226(3) y
N1 O1 . 1.230(3) y
O3 S1 . 1.4175(18) y
O4 S1 . 1.418(2) y
O5 S1 . 1.600(2) y

loop_
_geom_hbond_atom_site_label_D
_geom_hbond_atom_site_label_H
_geom_hbond_atom_site_label_A
_geom_hbond_site_symmetry_A
_geom_hbond_distance_DH
_geom_hbond_distance_HA
_geom_hbond_distance_DA
_geom_hbond_angle_DHA
_geom_hbond_publ_flag
C2 H2 O1 . 0.89(2) 2.42(3) 2.707(4) 98.8(18) y
C4 H4 O4 . 0.90(2) 2.57(2) 2.932(3) 104.5(17) y
C6 H6 O2 . 0.94(2) 2.39(2) 2.715(4) 100.2(15) y
C6 H6 O3 . 0.94(2) 2.69(2) 2.968(3) 97.7(16) y
C12 H12 O4 . 0.90(3) 2.80(2) 3.095(3) 100.4(18) y
C3 H3 O3 4_554 1.00(2) 2.80(3) 3.426(4) 121.2(17) y
C3 H3 O5 4_554 1.00(2) 2.67(3) 3.647(3) 165(2) y
C9 H9 O2 4_554 0.93(3) 2.87(2) 3.399(4) 117(2) y
C10 H10 O2 4_554 0.94(2) 2.58(2) 3.260(3) 129.6(19) y
C4 H4 O3 4_554 0.90(2) 2.75(2) 3.364(4) 127.0(18) y
C9 H9 O3 4 0.93(3) 2.78(3) 3.366(4) 121.7(19) y
C3 H3 O4 4 1.00(2) 2.65(2) 3.170(3) 112.2(19) y
C6 H6 O4 1_556 0.94(2) 2.84(2) 3.317(3) 112.9(15) y
C10 H10 O1 3_554 0.94(2) 2.48(3) 3.219(4) 135(2) y
C4 H4 Cg2 . 0.90(2) 3.38 3.72 105 y
C12 H12 Cg2 2_654 0.90(3) 3.13 3.71 124 y

loop_
_geom_torsion_atom_site_label_1
_geom_torsion_atom_site_label_2
_geom_torsion_atom_site_label_3
_geom_torsion_atom_site_label_4
_geom_torsion
_geom_torsion_publ_flag
C6 C1 C2 C3 2.1(4) ?
N1 C1 C2 C3 -179.0(2) ?
C1 C2 C3 C4 -1.2(4) ?
C2 C3 C4 C5 -0.2(4) ?
C3 C4 C5 C6 0.8(4) ?
C3 C4 C5 S1 -178.5(2) ?
C2 C1 C6 C5 -1.4(4) ?
N1 C1 C6 C5 179.6(2) ?
C4 C5 C6 C1 0.0(4) ?
S1 C5 C6 C1 179.3(2) ?
C12 C7 C8 C9 0.8(4) ?
O5 C7 C8 C9 179.8(2) ?
C7 C8 C9 C10 0.6(5) ?
C8 C9 C10 C11 -1.3(5) ?
C9 C10 C11 C12 0.5(4) ?
C8 C7 C12 C11 -1.5(4) ?
O5 C7 C12 C11 179.5(2) ?
C10 C11 C12 C7 0.8(4) ?
C2 C1 N1 O2 -177.7(3) ?
C6 C1 N1 O2 1.3(4) ?
C2 C1 N1 O1 1.9(4) ?
C6 C1 N1 O1 -179.1(2) ?
C8 C7 O5 S1 100.0(3) ?
C12 C7 O5 S1 -80.9(3) ?
C7 O5 S1 O3 -175.80(19) ?
C7 O5 S1 O4 54.4(2) ?
C7 O5 S1 C5 -60.2(2) y
C4 C5 S1 O3 -160.8(2) ?
C6 C5 S1 O3 19.8(2) ?
C4 C5 S1 O4 -26.5(2) ?
C6 C5 S1 O4 154.1(2) ?
C4 C5 S1 O5 88.8(2) ?
C6 C5 S1 O5 -90.6(2) ?

loop_
_cod_related_entry_id
_cod_related_entry_database
_cod_related_entry_code
1 ChemSpider 85911
